data_4073942
loop_
_publ_author_name
'Wagner, Harald'
'Wallner, Andreas'
'Fischer, Jelena'
'Flock, Michaela'
'Baumgartner, Judith'
'Marschner, Christoph'

_publ_section_title
;
 Rearrangement of Cyclic Silanes with Aluminum Trichloride
;
_journal_issue 27
_journal_name_full Organometallics
_journal_page_first 6704
_journal_paper_doi 10.1021/om7007524
_journal_volume 26
_journal_year 2007
_chemical_formula_sum 'C14 H42 Si7'
_chemical_formula_weight 407.10
_chemical_name_systematic
;
 ?
;
_space_group_IT_number 5
_symmetry_cell_setting monoclinic
_symmetry_space_group_name_Hall 'C 2y'
_symmetry_space_group_name_H-M 'C 1 2 1'
_atom_sites_solution_hydrogens geom
_atom_sites_solution_primary direct
_atom_sites_solution_secondary difmap
_audit_creation_method SHELXL-97
_cell_angle_alpha 90.00
_cell_angle_beta 117.18(3)
_cell_angle_gamma 90.00
_cell_formula_units_Z 4
_cell_length_a 16.458(3)
_cell_length_b 10.881(2)
_cell_length_c 16.485(3)
_cell_measurement_temperature 100(2)
_cell_volume 2626.1(11)
_computing_cell_refinement 'Bruker XSCANS'
_computing_data_collection 'Bruker XSCANS'
_computing_data_reduction 'Bruker SHELXTL'
_computing_molecular_graphics 'Bruker SHELXTL'
_computing_publication_material 'Bruker SHELXTL'
_computing_structure_refinement 'SHELXL-97 (Sheldrick, 1997)'
_computing_structure_solution 'SHELXS-97 (Sheldrick, 1990)'
_diffrn_ambient_temperature 100(2)
_diffrn_measured_fraction_theta_full 0.998
_diffrn_measured_fraction_theta_max 0.998
_diffrn_measurement_device_type 'Bruker P4'
_diffrn_measurement_method '\w scans'
_diffrn_radiation_monochromator graphite
_diffrn_radiation_source 'fine-focus sealed tube'
_diffrn_radiation_type MoK\a
_diffrn_radiation_wavelength 0.71073
_diffrn_reflns_av_R_equivalents 0.0573
_diffrn_reflns_av_sigmaI/netI 0.0916
_diffrn_reflns_limit_h_max 20
_diffrn_reflns_limit_h_min -20
_diffrn_reflns_limit_k_max 13
_diffrn_reflns_limit_k_min -13
_diffrn_reflns_limit_l_max 20
_diffrn_reflns_limit_l_min -20
_diffrn_reflns_number 10481
_diffrn_reflns_theta_full 26.36
_diffrn_reflns_theta_max 26.36
_diffrn_reflns_theta_min 1.39
_exptl_absorpt_coefficient_mu 0.359
_exptl_absorpt_correction_T_max 0.9481
_exptl_absorpt_correction_T_min 0.8697
_exptl_absorpt_correction_type none
_exptl_crystal_density_diffrn 1.030
_exptl_crystal_density_method 'not measured'
_exptl_crystal_F_000 896
_exptl_crystal_size_max 0.40
_exptl_crystal_size_mid 0.20
_exptl_crystal_size_min 0.15
_refine_diff_density_max 0.645
_refine_diff_density_min -0.362
_refine_diff_density_rms 0.083
_refine_ls_abs_structure_details 'Flack H D (1983), Acta Cryst. A39, 876-881'
_refine_ls_abs_structure_Flack 0.2(2)
_refine_ls_extinction_method none
_refine_ls_goodness_of_fit_ref 1.037
_refine_ls_hydrogen_treatment mixed
_refine_ls_matrix_type full
_refine_ls_number_parameters 205
_refine_ls_number_reflns 5266
_refine_ls_number_restraints 1
_refine_ls_restrained_S_all 1.037
_refine_ls_R_factor_all 0.0701
_refine_ls_R_factor_gt 0.0561
_refine_ls_shift/su_max 0.034
_refine_ls_shift/su_mean 0.002
_refine_ls_structure_factor_coef Fsqd
_refine_ls_weighting_details 'calc w=1/[\s^2^(Fo^2^)+(0.0504P)^2^+0.0000P] where P=(Fo^2^+2Fc^2^)/3'
_refine_ls_weighting_scheme calc
_refine_ls_wR_factor_gt 0.1113
_refine_ls_wR_factor_ref 0.1181
_reflns_number_gt 4447
_reflns_number_total 5266
_reflns_threshold_expression >2sigma(I)
_cod_data_source_file om7007524-file001.cif
_cod_data_source_block 13_248
_cod_depositor_comments
;
The following automatic conversions were performed:

'_symmetry_cell_setting' value 'Monoclinic' changed to 'monoclinic'
according to /home/saulius/struct/CIF-dictionaries/cif_core.dic
dictionary named 'cif_core.dic' version 2.4.1 from 2010-06-29.

Automatic conversion script
Id: cif_fix_values 1715 2011-07-08 13:25:40Z adriana 

2022-02-21
Z value and formula fixed to values more according to usual
chemical conventions.                 miguel
;
_cod_original_formula_sum 'C28 H84 Si14'
_cod_original_formula_weight 814.21
_cod_original_formula_units_Z 2
_cod_original_cell_volume 2626.0(9)
_cod_original_sg_symbol_H-M C2
_cod_database_code 4073942

loop_
_symmetry_equiv_pos_as_xyz
'x, y, z'
'-x, y, -z'
'x+1/2, y+1/2, z'
'-x+1/2, y+1/2, -z'

loop_
_atom_site_label
_atom_site_type_symbol
_atom_site_fract_x
_atom_site_fract_y
_atom_site_fract_z
_atom_site_U_iso_or_equiv
_atom_site_adp_type
_atom_site_occupancy
_atom_site_symmetry_multiplicity
_atom_site_calc_flag
_atom_site_refinement_flags
Si1 Si 0.0000 0.42776(14) 0.5000 0.0146(3) Uani 1 2 d S
Si2 Si 0.01610(8) 0.29630(10) 0.62048(8) 0.0190(3) Uani 1 1 d .
Si3 Si 0.04676(7) 0.10231(10) 0.57908(8) 0.0188(3) Uani 1 1 d .
Si4 Si 0.12974(8) 0.55197(11) 0.54071(9) 0.0254(3) Uani 1 1 d .
Si5 Si 1.0000 0.63143(14) 1.0000 0.0154(4) Uani 1 2 d S
Si6 Si 1.01624(8) 0.76300(10) 0.89451(8) 0.0191(3) Uani 1 1 d .
Si7 Si 1.04497(9) 0.95823(11) 0.96191(8) 0.0267(3) Uani 1 1 d .
Si8 Si 0.87233(8) 0.50479(11) 0.92282(9) 0.0277(3) Uani 1 1 d .
C1 C 0.1059(3) 0.3553(5) 0.7344(3) 0.0360(12) Uani 1 1 d .
H1A H 0.1122 0.2977 0.7827 0.054 Uiso 1 1 calc R
H1B H 0.0873 0.4360 0.7467 0.054 Uiso 1 1 calc R
H1C H 0.1645 0.3629 0.7329 0.054 Uiso 1 1 calc R
C2 C -0.0938(3) 0.2810(4) 0.6291(3) 0.0279(10) Uani 1 1 d .
H2A H -0.1127 0.3619 0.6404 0.042 Uiso 1 1 calc R
H2B H -0.0844 0.2255 0.6795 0.042 Uiso 1 1 calc R
H2C H -0.1414 0.2474 0.5719 0.042 Uiso 1 1 calc R
C3 C 0.1696(3) 0.0846(4) 0.6042(3) 0.0291(11) Uani 1 1 d .
H3A H 0.1761 0.0120 0.5724 0.044 Uiso 1 1 calc R
H3B H 0.2076 0.0748 0.6700 0.044 Uiso 1 1 calc R
H3C H 0.1892 0.1578 0.5832 0.044 Uiso 1 1 calc R
C4 C 0.0154(3) -0.0247(5) 0.6373(3) 0.0382(13) Uani 1 1 d .
H4A H 0.0573 -0.0235 0.7028 0.057 Uiso 1 1 calc R
H4B H 0.0199 -0.1040 0.6116 0.057 Uiso 1 1 calc R
H4C H -0.0473 -0.0124 0.6279 0.057 Uiso 1 1 calc R
C5 C 0.2358(3) 0.4583(4) 0.5815(3) 0.0299(11) Uani 1 1 d .
H5A H 0.2888 0.5129 0.6020 0.045 Uiso 1 1 calc R
H5B H 0.2328 0.4063 0.5317 0.045 Uiso 1 1 calc R
H5C H 0.2415 0.4063 0.6324 0.045 Uiso 1 1 calc R
C6 C 0.1475(4) 0.6620(6) 0.6335(5) 0.068(2) Uani 1 1 d .
H6A H 0.0978 0.7223 0.6113 0.102 Uiso 1 1 calc R
H6B H 0.2059 0.7045 0.6528 0.102 Uiso 1 1 calc R
H6C H 0.1482 0.6172 0.6854 0.102 Uiso 1 1 calc R
C7 C 0.1169(3) 0.6412(5) 0.4389(4) 0.0541(17) Uani 1 1 d .
H7A H 0.1154 0.5845 0.3920 0.081 Uiso 1 1 calc R
H7B H 0.1687 0.6976 0.4565 0.081 Uiso 1 1 calc R
H7C H 0.0599 0.6884 0.4147 0.081 Uiso 1 1 calc R
C8 C 0.9053(3) 0.7778(4) 0.7872(3) 0.0285(10) Uani 1 1 d .
H8A H 0.8881 0.6977 0.7569 0.043 Uiso 1 1 calc R
H8B H 0.9126 0.8371 0.7462 0.043 Uiso 1 1 calc R
H8C H 0.8575 0.8064 0.8025 0.043 Uiso 1 1 calc R
C9 C 1.1049(3) 0.7084(5) 0.8602(3) 0.0403(13) Uani 1 1 d .
H9A H 1.1122 0.7698 0.8205 0.060 Uiso 1 1 calc R
H9B H 1.0852 0.6303 0.8273 0.060 Uiso 1 1 calc R
H9C H 1.1633 0.6967 0.9148 0.060 Uiso 1 1 calc R
C10 C 1.1685(3) 0.9823(6) 1.0476(4) 0.0527(17) Uani 1 1 d .
H10A H 1.1752 1.0623 1.0773 0.079 Uiso 1 1 calc R
H10B H 1.2068 0.9799 1.0163 0.079 Uiso 1 1 calc R
H10C H 1.1876 0.9171 1.0937 0.079 Uiso 1 1 calc R
C11 C 1.0062(4) 1.0804(5) 0.8700(3) 0.0474(15) Uani 1 1 d .
H11A H 1.0480 1.0826 0.8428 0.071 Uiso 1 1 calc R
H11B H 1.0060 1.1607 0.8969 0.071 Uiso 1 1 calc R
H11C H 0.9444 1.0612 0.8229 0.071 Uiso 1 1 calc R
C12 C 0.8759(4) 0.4284(5) 0.8230(3) 0.0502(16) Uani 1 1 d .
H12A H 0.8232 0.3734 0.7934 0.075 Uiso 1 1 calc R
H12B H 0.9324 0.3807 0.8438 0.075 Uiso 1 1 calc R
H12C H 0.8739 0.4910 0.7793 0.075 Uiso 1 1 calc R
C13 C 0.8692(4) 0.3822(5) 0.9997(4) 0.0586(19) Uani 1 1 d .
H13A H 0.8171 0.3278 0.9657 0.088 Uiso 1 1 calc R
H13B H 0.8629 0.4196 1.0506 0.088 Uiso 1 1 calc R
H13C H 0.9259 0.3345 1.0233 0.088 Uiso 1 1 calc R
C14 C 0.7637(3) 0.5956(4) 0.8783(3) 0.0308(11) Uani 1 1 d .
H14A H 0.7577 0.6326 0.9295 0.046 Uiso 1 1 calc R
H14B H 0.7117 0.5411 0.8444 0.046 Uiso 1 1 calc R
H14C H 0.7651 0.6606 0.8378 0.046 Uiso 1 1 calc R

loop_
_atom_site_aniso_label
_atom_site_aniso_U_11
_atom_site_aniso_U_22
_atom_site_aniso_U_33
_atom_site_aniso_U_23
_atom_site_aniso_U_13
_atom_site_aniso_U_12
Si1 0.0132(8) 0.0150(8) 0.0168(8) 0.000 0.0077(7) 0.000
Si2 0.0222(6) 0.0205(6) 0.0147(6) -0.0025(5) 0.0088(5) -0.0015(5)
Si3 0.0182(6) 0.0166(6) 0.0208(6) 0.0044(5) 0.0082(5) 0.0013(5)
Si4 0.0167(6) 0.0155(6) 0.0456(8) -0.0020(6) 0.0156(6) -0.0014(5)
Si5 0.0148(8) 0.0157(9) 0.0127(8) 0.000 0.0036(6) 0.000
Si6 0.0218(6) 0.0219(6) 0.0156(6) 0.0011(5) 0.0104(5) 0.0024(5)
Si7 0.0313(7) 0.0219(7) 0.0224(7) 0.0039(5) 0.0085(6) -0.0077(5)
Si8 0.0228(7) 0.0217(7) 0.0233(7) 0.0019(5) -0.0028(5) -0.0059(5)
C1 0.041(3) 0.039(3) 0.021(2) -0.003(2) 0.007(2) -0.003(2)
C2 0.032(2) 0.031(3) 0.028(2) 0.004(2) 0.020(2) 0.002(2)
C3 0.022(2) 0.034(3) 0.025(2) 0.005(2) 0.0057(19) 0.003(2)
C4 0.038(3) 0.034(3) 0.045(3) 0.017(3) 0.020(2) 0.003(2)
C5 0.015(2) 0.031(3) 0.040(3) 0.005(2) 0.011(2) 0.003(2)
C6 0.046(4) 0.052(4) 0.121(6) -0.056(4) 0.050(4) -0.025(3)
C7 0.033(3) 0.043(3) 0.091(5) 0.038(3) 0.032(3) 0.004(3)
C8 0.027(2) 0.035(3) 0.020(2) 0.002(2) 0.0081(19) -0.003(2)
C9 0.043(3) 0.056(4) 0.033(3) 0.006(3) 0.027(3) 0.013(3)
C10 0.040(3) 0.070(4) 0.042(3) 0.012(3) 0.014(3) -0.027(3)
C11 0.071(4) 0.026(3) 0.029(3) 0.010(2) 0.010(3) -0.009(3)
C12 0.042(3) 0.035(3) 0.042(3) -0.021(3) -0.008(3) -0.002(3)
C13 0.039(3) 0.042(3) 0.063(4) 0.022(3) -0.004(3) -0.020(3)
C14 0.019(2) 0.038(3) 0.024(2) 0.005(2) 0.0011(18) -0.002(2)

loop_
_atom_type_symbol
_atom_type_description
_atom_type_scat_dispersion_real
_atom_type_scat_dispersion_imag
_atom_type_scat_source
C C 0.0033 0.0016 'International Tables Vol C Tables 4.2.6.8 and 6.1.1.4'
H H 0.0000 0.0000 'International Tables Vol C Tables 4.2.6.8 and 6.1.1.4'
Si Si 0.0817 0.0704 'International Tables Vol C Tables 4.2.6.8 and 6.1.1.4'

loop_
_geom_angle_atom_site_label_1
_geom_angle_atom_site_label_2
_geom_angle_atom_site_label_3
_geom_angle
_geom_angle_site_symmetry_1
_geom_angle_site_symmetry_3
Si4 Si1 Si4 109.82(9) . 2_556
Si4 Si1 Si2 111.70(5) . .
Si4 Si1 Si2 109.06(5) 2_556 .
Si4 Si1 Si2 109.06(5) . 2_556
Si4 Si1 Si2 111.70(5) 2_556 2_556
Si2 Si1 Si2 105.47(8) . 2_556
C2 Si2 C1 107.2(2) . .
C2 Si2 Si3 106.50(16) . .
C1 Si2 Si3 114.85(17) . .
C2 Si2 Si1 111.96(15) . .
C1 Si2 Si1 111.45(16) . .
Si3 Si2 Si1 104.89(6) . .
C3 Si3 C4 109.3(2) . .
C3 Si3 Si2 112.42(15) . .
C4 Si3 Si2 111.51(17) . .
C3 Si3 Si3 109.78(15) . 2_556
C4 Si3 Si3 111.91(17) . 2_556
Si2 Si3 Si3 101.80(5) . 2_556
C6 Si4 C5 106.6(3) . .
C6 Si4 C7 108.4(3) . .
C5 Si4 C7 108.2(2) . .
C6 Si4 Si1 112.73(18) . .
C5 Si4 Si1 111.57(16) . .
C7 Si4 Si1 109.12(18) . .
Si8 Si5 Si8 107.96(9) . 2_757
Si8 Si5 Si6 109.38(5) . .
Si8 Si5 Si6 112.43(5) 2_757 .
Si8 Si5 Si6 112.43(5) . 2_757
Si8 Si5 Si6 109.38(5) 2_757 2_757
Si6 Si5 Si6 105.31(8) . 2_757
C8 Si6 C9 107.2(2) . .
C8 Si6 Si7 105.50(16) . .
C9 Si6 Si7 114.32(19) . .
C8 Si6 Si5 110.93(15) . .
C9 Si6 Si5 113.18(17) . .
Si7 Si6 Si5 105.47(6) . .
C10 Si7 C11 110.8(2) . .
C10 Si7 Si7 109.11(19) . 2_757
C11 Si7 Si7 111.39(19) . 2_757
C10 Si7 Si6 113.3(2) . .
C11 Si7 Si6 109.62(17) . .
Si7 Si7 Si6 102.39(5) 2_757 .
C13 Si8 C12 107.7(3) . .
C13 Si8 C14 109.1(2) . .
C12 Si8 C14 107.3(2) . .
C13 Si8 Si5 110.46(17) . .
C12 Si8 Si5 111.03(18) . .
C14 Si8 Si5 111.15(16) . .

loop_
_geom_bond_atom_site_label_1
_geom_bond_atom_site_label_2
_geom_bond_distance
_geom_bond_site_symmetry_2
Si1 Si4 2.3510(15) .
Si1 Si4 2.3511(15) 2_556
Si1 Si2 2.3622(15) .
Si1 Si2 2.3622(15) 2_556
Si2 C2 1.885(4) .
Si2 C1 1.894(5) .
Si2 Si3 2.3431(16) .
Si3 C3 1.879(4) .
Si3 C4 1.884(5) .
Si3 Si3 2.345(2) 2_556
Si4 C6 1.857(5) .
Si4 C5 1.861(4) .
Si4 C7 1.865(5) .
Si5 Si8 2.3431(16) .
Si5 Si8 2.3431(16) 2_757
Si5 Si6 2.3601(15) .
Si5 Si6 2.3601(15) 2_757
Si6 C8 1.881(4) .
Si6 C9 1.886(4) .
Si6 Si7 2.3432(17) .
Si7 C10 1.891(5) .
Si7 C11 1.893(5) .
Si7 Si7 2.338(3) 2_757
Si8 C13 1.857(5) .
Si8 C12 1.868(5) .
Si8 C14 1.874(4) .

loop_
_geom_torsion_atom_site_label_1
_geom_torsion_atom_site_label_2
_geom_torsion_atom_site_label_3
_geom_torsion_atom_site_label_4
_geom_torsion
_geom_torsion_site_symmetry_1
_geom_torsion_site_symmetry_4
Si4 Si1 Si2 C2 140.89(16) . .
Si4 Si1 Si2 C2 19.32(17) 2_556 .
Si2 Si1 Si2 C2 -100.77(16) 2_556 .
Si4 Si1 Si2 C1 20.83(19) . .
Si4 Si1 Si2 C1 -100.73(18) 2_556 .
Si2 Si1 Si2 C1 139.17(18) 2_556 .
Si4 Si1 Si2 Si3 -104.03(7) . .
Si4 Si1 Si2 Si3 134.41(6) 2_556 .
Si2 Si1 Si2 Si3 14.32(3) 2_556 .
C2 Si2 Si3 C3 -161.1(2) . .
C1 Si2 Si3 C3 -42.7(2) . .
Si1 Si2 Si3 C3 80.03(16) . .
C2 Si2 Si3 C4 -38.0(2) . .
C1 Si2 Si3 C4 80.5(2) . .
Si1 Si2 Si3 C4 -156.85(17) . .
C2 Si2 Si3 Si3 81.46(16) . 2_556
C1 Si2 Si3 Si3 -160.06(18) . 2_556
Si1 Si2 Si3 Si3 -37.37(7) . 2_556
Si4 Si1 Si4 C6 56.0(3) 2_556 .
Si2 Si1 Si4 C6 -65.2(3) . .
Si2 Si1 Si4 C6 178.7(3) 2_556 .
Si4 Si1 Si4 C5 175.92(18) 2_556 .
Si2 Si1 Si4 C5 54.79(18) . .
Si2 Si1 Si4 C5 -61.38(17) 2_556 .
Si4 Si1 Si4 C7 -64.5(2) 2_556 .
Si2 Si1 Si4 C7 174.3(2) . .
Si2 Si1 Si4 C7 58.1(2) 2_556 .
Si8 Si5 Si6 C8 20.88(18) . .
Si8 Si5 Si6 C8 140.81(16) 2_757 .
Si6 Si5 Si6 C8 -100.16(17) 2_757 .
Si8 Si5 Si6 C9 -99.7(2) . .
Si8 Si5 Si6 C9 20.2(2) 2_757 .
Si6 Si5 Si6 C9 139.3(2) 2_757 .
Si8 Si5 Si6 Si7 134.63(7) . .
Si8 Si5 Si6 Si7 -105.44(8) 2_757 .
Si6 Si5 Si6 Si7 13.59(4) 2_757 .
C8 Si6 Si7 C10 -160.8(2) . .
C9 Si6 Si7 C10 -43.2(3) . .
Si5 Si6 Si7 C10 81.77(19) . .
C8 Si6 Si7 C11 -36.5(2) . .
C9 Si6 Si7 C11 81.1(3) . .
Si5 Si6 Si7 C11 -153.9(2) . .
C8 Si6 Si7 Si7 81.90(16) . 2_757
C9 Si6 Si7 Si7 -160.55(18) . 2_757
Si5 Si6 Si7 Si7 -35.58(8) . 2_757
Si8 Si5 Si8 C13 47.4(2) 2_757 .
Si6 Si5 Si8 C13 170.0(2) . .
Si6 Si5 Si8 C13 -73.3(2) 2_757 .
Si8 Si5 Si8 C12 -71.95(19) 2_757 .
Si6 Si5 Si8 C12 50.7(2) . .
Si6 Si5 Si8 C12 167.30(19) 2_757 .
Si8 Si5 Si8 C14 168.65(17) 2_757 .
Si6 Si5 Si8 C14 -68.72(17) . .
Si6 Si5 Si8 C14 47.90(17) 2_757 .
